data_4304793
loop_
_publ_author_name
'Ruslan Pryadun'
'R. H. Holm'

_publ_section_title
;
A New Class of Binuclear and Trinuclear Iron-Sulfur Clusters Derived from
Bis[bis(trimethylsilyl)amido]iron(II)
;
_journal_name_full 'Inorganic Chemistry'
_journal_page_first 3366
_journal_page_last 3370
_journal_paper_doi 10.1021/ic7023742
_journal_volume 47
_journal_year 2008
_chemical_formula_moiety 'C39 H75 Fe3 N3 S3 Se Si6 '
_chemical_formula_sum 'C39 H75 Fe3 N3 S3 Se Si6'
_chemical_formula_weight 1097.25
_chemical_name_systematic
; 
 ? 
;
_space_group_IT_number 14
_symmetry_cell_setting monoclinic
_symmetry_space_group_name_Hall '-P 2yn'
_symmetry_space_group_name_H-M 'P 1 21/n 1'
_atom_sites_solution_hydrogens geom
_atom_sites_solution_primary direct
_atom_sites_solution_secondary difmap
_audit_creation_method SHELXL-97
_cell_angle_alpha 90.00
_cell_angle_beta 90.918(2)
_cell_angle_gamma 90.00
_cell_formula_units_Z 4
_cell_length_a 13.7863(14)
_cell_length_b 16.4287(18)
_cell_length_c 24.572(3)
_cell_measurement_reflns_used 7650
_cell_measurement_temperature 193(2)
_cell_measurement_theta_max 27.83
_cell_measurement_theta_min 2.48
_cell_volume 5564.6(11)
_computing_cell_refinement 'SAINT (Bruker 1997)'
_computing_data_collection 'SMART (Bruker 1997)'
_computing_data_reduction 'SAINT (Bruker 1997)'
_computing_molecular_graphics 'SHELXTL (Sheldrick, 1997)'
_computing_publication_material 'SHELXTL (Sheldrick, 1997)'
_computing_structure_refinement 'SHELX-97 (Sheldrick, 1997)'
_computing_structure_solution 'SHELX-97 (Sheldrick, 1997)'
_diffrn_ambient_temperature 193(2)
_diffrn_detector_area_resol_mean 'not measured'
_diffrn_measured_fraction_theta_full 0.995
_diffrn_measured_fraction_theta_max 0.995
_diffrn_measurement_device_type 'Bruker AXS CCD'
_diffrn_measurement_method 'phi and omega scans'
_diffrn_radiation_monochromator graphite
_diffrn_radiation_source 'normal-focus sealed tube'
_diffrn_radiation_type MoK\a
_diffrn_radiation_wavelength 0.71073
_diffrn_reflns_av_R_equivalents 0.0543
_diffrn_reflns_av_sigmaI/netI 0.0691
_diffrn_reflns_limit_h_max 18
_diffrn_reflns_limit_h_min -13
_diffrn_reflns_limit_k_max 21
_diffrn_reflns_limit_k_min -18
_diffrn_reflns_limit_l_max 32
_diffrn_reflns_limit_l_min -31
_diffrn_reflns_number 38575
_diffrn_reflns_theta_full 27.90
_diffrn_reflns_theta_max 27.90
_diffrn_reflns_theta_min 1.49
_diffrn_standards_number 0
_exptl_absorpt_coefficient_mu 1.696
_exptl_absorpt_correction_T_max 0.775
_exptl_absorpt_correction_T_min 0.540
_exptl_absorpt_correction_type multi-scan
_exptl_absorpt_process_details '(SADABS; Sheldrick, 1996)'
_exptl_crystal_colour black
_exptl_crystal_density_diffrn 1.310
_exptl_crystal_density_meas ?
_exptl_crystal_density_method .
_exptl_crystal_description plate
_exptl_crystal_F_000 2296
_exptl_crystal_size_max 0.30
_exptl_crystal_size_mid 0.20
_exptl_crystal_size_min 0.15
_refine_diff_density_max 0.768
_refine_diff_density_min -0.413
_refine_diff_density_rms 0.092
_refine_ls_extinction_method none
_refine_ls_goodness_of_fit_ref 1.095
_refine_ls_hydrogen_treatment constr
_refine_ls_matrix_type full
_refine_ls_number_parameters 517
_refine_ls_number_reflns 13244
_refine_ls_number_restraints 0
_refine_ls_restrained_S_all 1.095
_refine_ls_R_factor_all 0.0885
_refine_ls_R_factor_gt 0.0570
_refine_ls_shift/su_max 0.001
_refine_ls_shift/su_mean 0.000
_refine_ls_structure_factor_coef Fsqd
_refine_ls_weighting_details 'calc w=1/[\s^2^(Fo^2^)+(0.0459P)^2^+0.0000P] where P=(Fo^2^+2Fc^2^)/3'
_refine_ls_weighting_scheme calc
_refine_ls_wR_factor_gt 0.1066
_refine_ls_wR_factor_ref 0.1161
_reflns_number_gt 9396
_reflns_number_total 13244
_reflns_threshold_expression I>2\s(I)
_cod_data_source_file ic7023742-file004.cif
_cod_data_source_block prs35
_cod_depositor_comments
;
The following automatic conversions were performed:
'_symmetry_cell_setting' value 'Monoclinic' changed to 'monoclinic'
according to '/home/saulius/struct/CIF-dictionaries/cif_core.dic'
dictionary named 'cif_core.dic' version 2.4.1 from 2010-06-29.

Automatic conversion script
Id: cif_fix_enum 1527 2010-12-29 10:47:43Z saulius 
;
_cod_original_cell_volume 5564.5(10)
_cod_original_sg_symbol_H-M 'P 21/n'
_cod_database_code 4304793

loop_
_symmetry_equiv_pos_as_xyz
'x, y, z'
'-x+1/2, y+1/2, -z+1/2'
'-x, -y, -z'
'x-1/2, -y-1/2, z-1/2'

loop_
_atom_site_label
_atom_site_type_symbol
_atom_site_fract_x
_atom_site_fract_y
_atom_site_fract_z
_atom_site_U_iso_or_equiv
_atom_site_adp_type
_atom_site_occupancy
_atom_site_symmetry_multiplicity
_atom_site_calc_flag
_atom_site_refinement_flags
_atom_site_disorder_assembly
_atom_site_disorder_group
C1 C 1.0920(3) 0.7158(3) 0.29115(19) 0.0585(14) Uani 1 1 d . . .
H1A H 1.1186 0.7588 0.3146 0.088 Uiso 1 1 calc R . .
H1B H 1.0896 0.6645 0.3115 0.088 Uiso 1 1 calc R . .
H1C H 1.0263 0.7307 0.2790 0.088 Uiso 1 1 calc R . .
C2 C 1.2910(3) 0.6626(3) 0.2552(2) 0.0661(16) Uani 1 1 d . . .
H2A H 1.3304 0.6484 0.2237 0.099 Uiso 1 1 calc R . .
H2B H 1.2809 0.6141 0.2776 0.099 Uiso 1 1 calc R . .
H2C H 1.3245 0.7043 0.2769 0.099 Uiso 1 1 calc R . .
C3 C 1.1175(5) 0.6179(3) 0.1895(2) 0.0785(19) Uani 1 1 d . . .
H3A H 1.0547 0.6349 0.1740 0.118 Uiso 1 1 calc R . .
H3B H 1.1085 0.5701 0.2127 0.118 Uiso 1 1 calc R . .
H3C H 1.1616 0.6042 0.1599 0.118 Uiso 1 1 calc R . .
C4 C 1.3400(4) 0.8725(4) 0.2600(2) 0.0748(17) Uani 1 1 d . . .
H4A H 1.2917 0.9026 0.2808 0.112 Uiso 1 1 calc R . .
H4B H 1.3982 0.9061 0.2560 0.112 Uiso 1 1 calc R . .
H4C H 1.3569 0.8221 0.2791 0.112 Uiso 1 1 calc R . .
C5 C 1.3798(3) 0.7908(4) 0.1508(2) 0.0727(17) Uani 1 1 d . . .
H5A H 1.3980 0.7407 0.1700 0.109 Uiso 1 1 calc R . .
H5B H 1.4375 0.8248 0.1461 0.109 Uiso 1 1 calc R . .
H5C H 1.3520 0.7770 0.1150 0.109 Uiso 1 1 calc R . .
C6 C 1.2742(3) 0.9477(3) 0.1563(2) 0.0626(15) Uani 1 1 d . . .
H6A H 1.2542 0.9390 0.1183 0.094 Uiso 1 1 calc R . .
H6B H 1.3362 0.9769 0.1576 0.094 Uiso 1 1 calc R . .
H6C H 1.2248 0.9799 0.1748 0.094 Uiso 1 1 calc R . .
C7 C 0.9503(4) 0.5848(3) 0.0587(2) 0.0724(17) Uani 1 1 d . . .
H7A H 1.0043 0.5807 0.0334 0.109 Uiso 1 1 calc R . .
H7B H 0.9265 0.5302 0.0673 0.109 Uiso 1 1 calc R . .
H7C H 0.9724 0.6118 0.0922 0.109 Uiso 1 1 calc R . .
C8 C 0.8091(5) 0.5857(4) -0.0343(2) 0.096(2) Uani 1 1 d . . .
H8A H 0.7512 0.6115 -0.0502 0.144 Uiso 1 1 calc R . .
H8B H 0.7935 0.5299 -0.0233 0.144 Uiso 1 1 calc R . .
H8C H 0.8607 0.5847 -0.0612 0.144 Uiso 1 1 calc R . .
C9 C 0.7455(4) 0.6444(3) 0.0736(2) 0.0667(15) Uani 1 1 d . . .
H9A H 0.7613 0.6767 0.1060 0.100 Uiso 1 1 calc R . .
H9B H 0.7312 0.5883 0.0843 0.100 Uiso 1 1 calc R . .
H9C H 0.6886 0.6678 0.0549 0.100 Uiso 1 1 calc R . .
C10 C 0.9739(4) 0.7171(4) -0.0978(2) 0.0676(16) Uani 1 1 d . . .
H10A H 1.0357 0.7098 -0.0781 0.101 Uiso 1 1 calc R . .
H10B H 0.9853 0.7449 -0.1324 0.101 Uiso 1 1 calc R . .
H10C H 0.9444 0.6638 -0.1049 0.101 Uiso 1 1 calc R . .
C11 C 0.9348(4) 0.8857(3) -0.06035(16) 0.0498(12) Uani 1 1 d . . .
H11A H 0.8886 0.9225 -0.0430 0.075 Uiso 1 1 calc R . .
H11B H 0.9414 0.9007 -0.0987 0.075 Uiso 1 1 calc R . .
H11C H 0.9981 0.8901 -0.0418 0.075 Uiso 1 1 calc R . .
C12 C 0.7654(4) 0.7789(4) -0.0863(2) 0.0716(17) Uani 1 1 d . . .
H12A H 0.7459 0.7227 -0.0940 0.107 Uiso 1 1 calc R . .
H12B H 0.7650 0.8102 -0.1203 0.107 Uiso 1 1 calc R . .
H12C H 0.7200 0.8034 -0.0608 0.107 Uiso 1 1 calc R . .
C13 C 0.7500(4) 1.0929(3) 0.15114(17) 0.0494(12) Uani 1 1 d . . .
H13A H 0.8190 1.0994 0.1605 0.074 Uiso 1 1 calc R . .
H13B H 0.7179 1.1460 0.1522 0.074 Uiso 1 1 calc R . .
H13C H 0.7435 1.0699 0.1145 0.074 Uiso 1 1 calc R . .
C14 C 0.5683(3) 0.9997(3) 0.1750(2) 0.0617(15) Uani 1 1 d . . .
H14A H 0.5724 0.9697 0.1407 0.093 Uiso 1 1 calc R . .
H14B H 0.5327 1.0507 0.1689 0.093 Uiso 1 1 calc R . .
H14C H 0.5342 0.9666 0.2018 0.093 Uiso 1 1 calc R . .
C15 C 0.6823(3) 1.0841(3) 0.26482(17) 0.0486(12) Uani 1 1 d . . .
H15A H 0.6308 1.0614 0.2873 0.073 Uiso 1 1 calc R . .
H15B H 0.6666 1.1407 0.2555 0.073 Uiso 1 1 calc R . .
H15C H 0.7441 1.0824 0.2851 0.073 Uiso 1 1 calc R . .
C16 C 0.6605(3) 0.7753(3) 0.2253(2) 0.0520(12) Uani 1 1 d . . .
H16A H 0.6010 0.7955 0.2076 0.078 Uiso 1 1 calc R . .
H16B H 0.6440 0.7346 0.2527 0.078 Uiso 1 1 calc R . .
H16C H 0.7021 0.7504 0.1979 0.078 Uiso 1 1 calc R . .
C17 C 0.6436(3) 0.9016(3) 0.31240(19) 0.0580(14) Uani 1 1 d . . .
H17A H 0.6756 0.9464 0.3320 0.087 Uiso 1 1 calc R . .
H17B H 0.6287 0.8578 0.3380 0.087 Uiso 1 1 calc R . .
H17C H 0.5834 0.9213 0.2953 0.087 Uiso 1 1 calc R . .
C18 C 0.8368(3) 0.8247(3) 0.29594(16) 0.0435(11) Uani 1 1 d . . .
H18A H 0.8788 0.7956 0.2707 0.065 Uiso 1 1 calc R . .
H18B H 0.8176 0.7879 0.3252 0.065 Uiso 1 1 calc R . .
H18C H 0.8721 0.8712 0.3115 0.065 Uiso 1 1 calc R . .
C19 C 1.1552(2) 0.7907(2) 0.03246(14) 0.0263(8) Uani 1 1 d . . .
C20 C 1.1724(3) 0.7172(3) 0.05645(17) 0.0464(12) Uani 1 1 d . . .
H20 H 1.1481 0.7065 0.0917 0.056 Uiso 1 1 calc R . .
C21 C 1.2249(4) 0.6580(3) 0.03001(17) 0.0500(12) Uani 1 1 d . . .
H21 H 1.2366 0.6074 0.0477 0.060 Uiso 1 1 calc R . .
C22 C 1.2610(3) 0.6702(3) -0.02141(16) 0.0365(10) Uani 1 1 d . . .
C23 C 1.2429(3) 0.7440(3) -0.04496(16) 0.0442(11) Uani 1 1 d . . .
H23 H 1.2669 0.7543 -0.0803 0.053 Uiso 1 1 calc R . .
C24 C 1.1908(3) 0.8047(3) -0.01905(15) 0.0391(10) Uani 1 1 d . . .
H24 H 1.1796 0.8554 -0.0366 0.047 Uiso 1 1 calc R . .
C25 C 1.3186(4) 0.6062(3) -0.05019(18) 0.0575(14) Uani 1 1 d . . .
H25A H 1.2793 0.5831 -0.0800 0.086 Uiso 1 1 calc R . .
H25B H 1.3367 0.5631 -0.0244 0.086 Uiso 1 1 calc R . .
H25C H 1.3773 0.6307 -0.0650 0.086 Uiso 1 1 calc R . .
C26 C 0.7304(3) 0.9188(3) 0.04530(15) 0.0343(9) Uani 1 1 d . . .
C27 C 0.6971(3) 0.9613(3) -0.00004(19) 0.0521(13) Uani 1 1 d . . .
H27 H 0.7351 1.0036 -0.0153 0.062 Uiso 1 1 calc R . .
C28 C 0.6075(4) 0.9411(4) -0.0228(2) 0.0740(18) Uani 1 1 d . . .
H28 H 0.5842 0.9706 -0.0535 0.089 Uiso 1 1 calc R . .
C29 C 0.5515(4) 0.8795(4) -0.0020(2) 0.0667(16) Uani 1 1 d . . .
C30 C 0.5856(3) 0.8394(3) 0.0433(2) 0.0596(14) Uani 1 1 d . . .
H30 H 0.5473 0.7973 0.0586 0.072 Uiso 1 1 calc R . .
C31 C 0.6742(3) 0.8585(3) 0.06742(18) 0.0440(11) Uani 1 1 d . . .
H31 H 0.6961 0.8301 0.0990 0.053 Uiso 1 1 calc R . .
C32 C 0.4567(4) 0.8548(5) -0.0296(3) 0.112(3) Uani 1 1 d . . .
H32A H 0.4291 0.9016 -0.0491 0.168 Uiso 1 1 calc R . .
H32B H 0.4110 0.8363 -0.0020 0.168 Uiso 1 1 calc R . .
H32C H 0.4687 0.8105 -0.0553 0.168 Uiso 1 1 calc R . .
C33 C 1.0174(3) 0.9931(2) 0.25253(14) 0.0281(8) Uani 1 1 d . . .
C34 C 0.9644(3) 1.0576(3) 0.27277(16) 0.0384(10) Uani 1 1 d . . .
H34 H 0.9248 1.0897 0.2491 0.046 Uiso 1 1 calc R . .
C35 C 0.9699(3) 1.0748(3) 0.32758(17) 0.0484(12) Uani 1 1 d . . .
H35 H 0.9335 1.1192 0.3413 0.058 Uiso 1 1 calc R . .
C36 C 1.0264(3) 1.0296(3) 0.36332(16) 0.0446(11) Uani 1 1 d . . .
C37 C 1.0788(3) 0.9666(3) 0.34189(17) 0.0533(13) Uani 1 1 d . . .
H37 H 1.1190 0.9349 0.3655 0.064 Uiso 1 1 calc R . .
C38 C 1.0749(3) 0.9477(3) 0.28677(16) 0.0437(11) Uani 1 1 d . . .
H38 H 1.1118 0.9036 0.2730 0.052 Uiso 1 1 calc R . .
C39 C 1.0329(4) 1.0502(4) 0.42323(17) 0.0683(17) Uani 1 1 d . . .
H39A H 1.0670 1.0065 0.4428 0.102 Uiso 1 1 calc R . .
H39B H 0.9673 1.0560 0.4376 0.102 Uiso 1 1 calc R . .
H39C H 1.0684 1.1014 0.4281 0.102 Uiso 1 1 calc R . .
Fe1 Fe 1.07132(4) 0.84270(3) 0.15847(2) 0.02454(12) Uani 1 1 d . . .
Fe2 Fe 0.92923(4) 0.81645(3) 0.06605(2) 0.02433(12) Uani 1 1 d . . .
Fe3 Fe 0.86271(4) 0.90985(3) 0.163625(19) 0.02333(12) Uani 1 1 d . . .
N1 N 1.1793(2) 0.7943(2) 0.19484(12) 0.0299(7) Uani 1 1 d . . .
N2 N 0.8888(2) 0.7437(2) 0.01150(12) 0.0315(7) Uani 1 1 d . . .
N3 N 0.7586(2) 0.93381(19) 0.21034(11) 0.0267(7) Uani 1 1 d . . .
S1 S 1.08795(7) 0.86997(6) 0.06395(4) 0.0267(2) Uani 1 1 d . . .
S2 S 0.84894(7) 0.94327(6) 0.07043(4) 0.0273(2) Uani 1 1 d . . .
S3 S 1.01281(7) 0.97503(6) 0.18070(4) 0.0260(2) Uani 1 1 d . . .
Se1 Se 0.91742(3) 0.76973(2) 0.157549(14) 0.02600(9) Uani 1 1 d . . .
Si1 Si 1.17044(9) 0.70292(7) 0.23093(5) 0.0376(3) Uani 1 1 d . . .
Si2 Si 1.28842(8) 0.84748(8) 0.19099(5) 0.0402(3) Uani 1 1 d . . .
Si3 Si 0.85081(10) 0.64511(8) 0.02669(5) 0.0429(3) Uani 1 1 d . . .
Si4 Si 0.89032(9) 0.77976(8) -0.05557(4) 0.0404(3) Uani 1 1 d . . .
Si5 Si 0.69263(8) 1.02304(7) 0.20098(4) 0.0319(2) Uani 1 1 d . . .
Si6 Si 0.72633(8) 0.86175(7) 0.25866(4) 0.0330(3) Uani 1 1 d . . .

loop_
_atom_site_aniso_label
_atom_site_aniso_U_11
_atom_site_aniso_U_22
_atom_site_aniso_U_33
_atom_site_aniso_U_23
_atom_site_aniso_U_13
_atom_site_aniso_U_12
C1 0.051(3) 0.064(4) 0.061(3) 0.030(3) 0.011(3) 0.007(2)
C2 0.047(3) 0.076(4) 0.075(4) 0.036(3) 0.009(3) 0.025(3)
C3 0.132(6) 0.035(3) 0.068(4) 0.010(3) -0.029(4) -0.002(3)
C4 0.064(4) 0.085(5) 0.074(4) -0.011(3) -0.030(3) -0.005(3)
C5 0.034(3) 0.084(5) 0.100(4) -0.009(4) 0.020(3) -0.005(3)
C6 0.038(3) 0.060(4) 0.089(4) 0.022(3) -0.009(3) -0.019(2)
C7 0.082(4) 0.038(3) 0.097(4) 0.003(3) -0.011(3) 0.006(3)
C8 0.151(7) 0.070(5) 0.066(4) -0.029(3) -0.019(4) -0.045(4)
C9 0.065(4) 0.051(3) 0.085(4) -0.008(3) 0.019(3) -0.024(3)
C10 0.070(4) 0.084(4) 0.049(3) -0.029(3) 0.022(3) -0.005(3)
C11 0.065(3) 0.060(3) 0.024(2) 0.013(2) 0.005(2) -0.002(2)
C12 0.068(4) 0.096(5) 0.050(3) -0.010(3) -0.026(3) 0.009(3)
C13 0.080(3) 0.027(2) 0.042(2) 0.0085(19) 0.016(2) 0.020(2)
C14 0.046(3) 0.057(4) 0.082(4) -0.012(3) -0.011(3) 0.019(2)
C15 0.065(3) 0.035(3) 0.046(3) -0.011(2) 0.019(2) 0.003(2)
C16 0.053(3) 0.036(3) 0.067(3) 0.007(2) 0.004(2) -0.014(2)
C17 0.057(3) 0.065(4) 0.053(3) 0.017(3) 0.033(2) 0.004(3)
C18 0.053(3) 0.051(3) 0.027(2) 0.0140(19) 0.008(2) 0.006(2)
C19 0.0208(19) 0.032(2) 0.0260(18) -0.0027(16) 0.0070(15) -0.0019(15)
C20 0.070(3) 0.039(3) 0.031(2) 0.0038(19) 0.021(2) 0.010(2)
C21 0.078(4) 0.035(3) 0.037(2) 0.007(2) 0.020(2) 0.015(2)
C22 0.039(2) 0.040(3) 0.030(2) -0.0043(18) 0.0007(18) 0.0052(19)
C23 0.054(3) 0.052(3) 0.028(2) -0.001(2) 0.018(2) 0.009(2)
C24 0.047(3) 0.042(3) 0.029(2) 0.0101(19) 0.0118(19) 0.008(2)
C25 0.080(4) 0.055(3) 0.038(2) -0.007(2) 0.010(2) 0.024(3)
C26 0.031(2) 0.042(3) 0.029(2) -0.0091(18) -0.0009(17) 0.0088(18)
C27 0.042(3) 0.063(4) 0.051(3) 0.010(2) -0.010(2) 0.008(2)
C28 0.057(4) 0.095(5) 0.069(4) 0.009(3) -0.030(3) 0.014(3)
C29 0.034(3) 0.090(5) 0.076(4) -0.019(3) -0.014(3) 0.012(3)
C30 0.035(3) 0.073(4) 0.072(4) -0.019(3) 0.005(3) -0.006(2)
C31 0.035(2) 0.055(3) 0.042(2) -0.005(2) -0.002(2) 0.000(2)
C32 0.051(4) 0.146(8) 0.137(6) -0.033(5) -0.036(4) 0.004(4)
C33 0.027(2) 0.034(2) 0.0236(18) -0.0044(16) 0.0026(16) -0.0058(16)
C34 0.041(2) 0.042(3) 0.032(2) -0.0074(19) -0.0056(19) 0.0060(19)
C35 0.042(3) 0.058(3) 0.045(3) -0.020(2) 0.005(2) 0.005(2)
C36 0.037(2) 0.068(3) 0.029(2) -0.012(2) 0.0015(19) -0.007(2)
C37 0.055(3) 0.072(4) 0.033(2) 0.004(2) -0.009(2) 0.010(3)
C38 0.049(3) 0.050(3) 0.031(2) -0.001(2) -0.005(2) 0.014(2)
C39 0.063(3) 0.110(5) 0.032(2) -0.019(3) 0.000(2) -0.007(3)
Fe1 0.0244(3) 0.0272(3) 0.0221(3) 0.0008(2) 0.0011(2) 0.0014(2)
Fe2 0.0260(3) 0.0268(3) 0.0202(2) -0.0019(2) 0.0015(2) 0.0001(2)
Fe3 0.0240(3) 0.0259(3) 0.0202(2) 0.0003(2) 0.0035(2) 0.0004(2)
N1 0.0264(17) 0.0326(19) 0.0305(16) 0.0022(14) -0.0028(14) 0.0041(13)
N2 0.0332(18) 0.035(2) 0.0261(16) -0.0087(14) -0.0016(14) 0.0009(14)
N3 0.0251(16) 0.0276(18) 0.0277(16) 0.0013(13) 0.0066(13) 0.0010(13)
S1 0.0274(5) 0.0291(5) 0.0238(4) 0.0008(4) 0.0059(4) -0.0006(4)
S2 0.0293(5) 0.0302(5) 0.0223(4) 0.0022(4) 0.0009(4) 0.0036(4)
S3 0.0279(5) 0.0267(5) 0.0236(4) -0.0005(4) 0.0028(4) -0.0011(4)
Se1 0.0294(2) 0.0242(2) 0.02451(18) 0.00228(15) 0.00385(15) -0.00179(15)
Si1 0.0391(7) 0.0363(7) 0.0373(6) 0.0093(5) -0.0044(5) 0.0070(5)
Si2 0.0272(6) 0.0455(8) 0.0477(7) 0.0012(6) -0.0051(5) -0.0016(5)
Si3 0.0524(8) 0.0338(7) 0.0424(7) -0.0094(5) -0.0009(6) -0.0079(6)
Si4 0.0426(7) 0.0560(9) 0.0226(5) -0.0075(5) 0.0017(5) 0.0012(6)
Si5 0.0345(6) 0.0279(6) 0.0336(6) -0.0021(5) 0.0055(5) 0.0057(5)
Si6 0.0318(6) 0.0334(7) 0.0341(6) 0.0060(5) 0.0111(5) -0.0021(5)

loop_
_atom_type_symbol
_atom_type_description
_atom_type_scat_dispersion_real
_atom_type_scat_dispersion_imag
_atom_type_scat_source
C C 0.0033 0.0016 'International Tables Vol C Tables 4.2.6.8 and 6.1.1.4'
H H 0.0000 0.0000 'International Tables Vol C Tables 4.2.6.8 and 6.1.1.4'
N N 0.0061 0.0033 'International Tables Vol C Tables 4.2.6.8 and 6.1.1.4'
Si Si 0.0817 0.0704 'International Tables Vol C Tables 4.2.6.8 and 6.1.1.4'
S S 0.1246 0.1234 'International Tables Vol C Tables 4.2.6.8 and 6.1.1.4'
Fe Fe 0.3463 0.8444 'International Tables Vol C Tables 4.2.6.8 and 6.1.1.4'
Se Se -0.0929 2.2259 'International Tables Vol C Tables 4.2.6.8 and 6.1.1.4'

loop_
_geom_angle_atom_site_label_1
_geom_angle_atom_site_label_2
_geom_angle_atom_site_label_3
_geom_angle
_geom_angle_site_symmetry_1
_geom_angle_site_symmetry_3
_geom_angle_publ_flag
Si1 C1 H1A 109.5 . . ?
Si1 C1 H1B 109.5 . . ?
H1A C1 H1B 109.5 . . ?
Si1 C1 H1C 109.5 . . ?
H1A C1 H1C 109.5 . . ?
H1B C1 H1C 109.5 . . ?
Si1 C2 H2A 109.5 . . ?
Si1 C2 H2B 109.5 . . ?
H2A C2 H2B 109.5 . . ?
Si1 C2 H2C 109.5 . . ?
H2A C2 H2C 109.5 . . ?
H2B C2 H2C 109.5 . . ?
Si1 C3 H3A 109.5 . . ?
Si1 C3 H3B 109.5 . . ?
H3A C3 H3B 109.5 . . ?
Si1 C3 H3C 109.5 . . ?
H3A C3 H3C 109.5 . . ?
H3B C3 H3C 109.5 . . ?
Si2 C4 H4A 109.5 . . ?
Si2 C4 H4B 109.5 . . ?
H4A C4 H4B 109.5 . . ?
Si2 C4 H4C 109.5 . . ?
H4A C4 H4C 109.5 . . ?
H4B C4 H4C 109.5 . . ?
Si2 C5 H5A 109.5 . . ?
Si2 C5 H5B 109.5 . . ?
H5A C5 H5B 109.5 . . ?
Si2 C5 H5C 109.5 . . ?
H5A C5 H5C 109.5 . . ?
H5B C5 H5C 109.5 . . ?
Si2 C6 H6A 109.5 . . ?
Si2 C6 H6B 109.5 . . ?
H6A C6 H6B 109.5 . . ?
Si2 C6 H6C 109.5 . . ?
H6A C6 H6C 109.5 . . ?
H6B C6 H6C 109.5 . . ?
Si3 C7 H7A 109.5 . . ?
Si3 C7 H7B 109.5 . . ?
H7A C7 H7B 109.5 . . ?
Si3 C7 H7C 109.5 . . ?
H7A C7 H7C 109.5 . . ?
H7B C7 H7C 109.5 . . ?
Si3 C8 H8A 109.5 . . ?
Si3 C8 H8B 109.5 . . ?
H8A C8 H8B 109.5 . . ?
Si3 C8 H8C 109.5 . . ?
H8A C8 H8C 109.5 . . ?
H8B C8 H8C 109.5 . . ?
Si3 C9 H9A 109.5 . . ?
Si3 C9 H9B 109.5 . . ?
H9A C9 H9B 109.5 . . ?
Si3 C9 H9C 109.5 . . ?
H9A C9 H9C 109.5 . . ?
H9B C9 H9C 109.5 . . ?
Si4 C10 H10A 109.5 . . ?
Si4 C10 H10B 109.5 . . ?
H10A C10 H10B 109.5 . . ?
Si4 C10 H10C 109.5 . . ?
H10A C10 H10C 109.5 . . ?
H10B C10 H10C 109.5 . . ?
Si4 C11 H11A 109.5 . . ?
Si4 C11 H11B 109.5 . . ?
H11A C11 H11B 109.5 . . ?
Si4 C11 H11C 109.5 . . ?
H11A C11 H11C 109.5 . . ?
H11B C11 H11C 109.5 . . ?
Si4 C12 H12A 109.5 . . ?
Si4 C12 H12B 109.5 . . ?
H12A C12 H12B 109.5 . . ?
Si4 C12 H12C 109.5 . . ?
H12A C12 H12C 109.5 . . ?
H12B C12 H12C 109.5 . . ?
Si5 C13 H13A 109.5 . . ?
Si5 C13 H13B 109.5 . . ?
H13A C13 H13B 109.5 . . ?
Si5 C13 H13C 109.5 . . ?
H13A C13 H13C 109.5 . . ?
H13B C13 H13C 109.5 . . ?
Si5 C14 H14A 109.5 . . ?
Si5 C14 H14B 109.5 . . ?
H14A C14 H14B 109.5 . . ?
Si5 C14 H14C 109.5 . . ?
H14A C14 H14C 109.5 . . ?
H14B C14 H14C 109.5 . . ?
Si5 C15 H15A 109.5 . . ?
Si5 C15 H15B 109.5 . . ?
H15A C15 H15B 109.5 . . ?
Si5 C15 H15C 109.5 . . ?
H15A C15 H15C 109.5 . . ?
H15B C15 H15C 109.5 . . ?
Si6 C16 H16A 109.5 . . ?
Si6 C16 H16B 109.5 . . ?
H16A C16 H16B 109.5 . . ?
Si6 C16 H16C 109.5 . . ?
H16A C16 H16C 109.5 . . ?
H16B C16 H16C 109.5 . . ?
Si6 C17 H17A 109.5 . . ?
Si6 C17 H17B 109.5 . . ?
H17A C17 H17B 109.5 . . ?
Si6 C17 H17C 109.5 . . ?
H17A C17 H17C 109.5 . . ?
H17B C17 H17C 109.5 . . ?
Si6 C18 H18A 109.5 . . ?
Si6 C18 H18B 109.5 . . ?
H18A C18 H18B 109.5 . . ?
Si6 C18 H18C 109.5 . . ?
H18A C18 H18C 109.5 . . ?
H18B C18 H18C 109.5 . . ?
C20 C19 C24 118.7(4) . . ?
C20 C19 S1 123.2(3) . . ?
C24 C19 S1 118.0(3) . . ?
C19 C20 C21 120.6(4) . . ?
C19 C20 H20 119.7 . . ?
C21 C20 H20 119.7 . . ?
C22 C21 C20 121.8(4) . . ?
C22 C21 H21 119.1 . . ?
C20 C21 H21 119.1 . . ?
C23 C22 C21 116.9(4) . . ?
C23 C22 C25 121.1(4) . . ?
C21 C22 C25 122.0(4) . . ?
C22 C23 C24 122.3(4) . . ?
C22 C23 H23 118.8 . . ?
C24 C23 H23 118.8 . . ?
C19 C24 C23 119.6(4) . . ?
C19 C24 H24 120.2 . . ?
C23 C24 H24 120.2 . . ?
C22 C25 H25A 109.5 . . ?
C22 C25 H25B 109.5 . . ?
H25A C25 H25B 109.5 . . ?
C22 C25 H25C 109.5 . . ?
H25A C25 H25C 109.5 . . ?
H25B C25 H25C 109.5 . . ?
C31 C26 C27 120.0(4) . . ?
C31 C26 S2 123.0(3) . . ?
C27 C26 S2 117.0(4) . . ?
C26 C27 C28 118.9(5) . . ?
C26 C27 H27 120.6 . . ?
C28 C27 H27 120.6 . . ?
C29 C28 C27 121.9(5) . . ?
C29 C28 H28 119.1 . . ?
C27 C28 H28 119.1 . . ?
C30 C29 C28 117.9(5) . . ?
C30 C29 C32 121.1(6) . . ?
C28 C29 C32 121.1(6) . . ?
C29 C30 C31 121.8(5) . . ?
C29 C30 H30 119.1 . . ?
C31 C30 H30 119.1 . . ?
C26 C31 C30 119.5(4) . . ?
C26 C31 H31 120.3 . . ?
C30 C31 H31 120.3 . . ?
C29 C32 H32A 109.5 . . ?
C29 C32 H32B 109.5 . . ?
H32A C32 H32B 109.5 . . ?
C29 C32 H32C 109.5 . . ?
H32A C32 H32C 109.5 . . ?
H32B C32 H32C 109.5 . . ?
C38 C33 C34 120.0(4) . . ?
C38 C33 S3 121.8(3) . . ?
C34 C33 S3 118.1(3) . . ?
C35 C34 C33 119.2(4) . . ?
C35 C34 H34 120.4 . . ?
C33 C34 H34 120.4 . . ?
C34 C35 C36 122.2(4) . . ?
C34 C35 H35 118.9 . . ?
C36 C35 H35 118.9 . . ?
C37 C36 C35 117.2(4) . . ?
C37 C36 C39 121.3(4) . . ?
C35 C36 C39 121.5(4) . . ?
C36 C37 C38 122.0(4) . . ?
C36 C37 H37 119.0 . . ?
C38 C37 H37 119.0 . . ?
C33 C38 C37 119.4(4) . . ?
C33 C38 H38 120.3 . . ?
C37 C38 H38 120.3 . . ?
C36 C39 H39A 109.5 . . ?
C36 C39 H39B 109.5 . . ?
H39A C39 H39B 109.5 . . ?
C36 C39 H39C 109.5 . . ?
H39A C39 H39C 109.5 . . ?
H39B C39 H39C 109.5 . . ?
N1 Fe1 S1 116.81(10) . . ?
N1 Fe1 S3 122.65(10) . . ?
S1 Fe1 S3 95.17(4) . . ?
N1 Fe1 Se1 118.32(10) . . ?
S1 Fe1 Se1 100.43(3) . . ?
S3 Fe1 Se1 98.80(3) . . ?
N2 Fe2 S1 119.19(10) . . ?
N2 Fe2 S2 117.45(10) . . ?
S1 Fe2 S2 96.18(4) . . ?
N2 Fe2 Se1 116.42(10) . . ?
S1 Fe2 Se1 102.59(3) . . ?
S2 Fe2 Se1 101.64(3) . . ?
N3 Fe3 S2 119.33(9) . . ?
N3 Fe3 S3 117.96(10) . . ?
S2 Fe3 S3 97.10(4) . . ?
N3 Fe3 Se1 118.27(10) . . ?
S2 Fe3 Se1 100.44(3) . . ?
S3 Fe3 Se1 99.71(3) . . ?
Si2 N1 Si1 121.67(18) . . ?
Si2 N1 Fe1 115.80(17) . . ?
Si1 N1 Fe1 122.52(18) . . ?
Si3 N2 Si4 121.59(18) . . ?
Si3 N2 Fe2 121.75(17) . . ?
Si4 N2 Fe2 116.66(18) . . ?
Si5 N3 Si6 121.71(17) . . ?
Si5 N3 Fe3 119.66(16) . . ?
Si6 N3 Fe3 118.47(17) . . ?
C19 S1 Fe2 103.06(12) . . ?
C19 S1 Fe1 110.17(13) . . ?
Fe2 S1 Fe1 78.74(3) . . ?
C26 S2 Fe3 110.02(14) . . ?
C26 S2 Fe2 102.28(14) . . ?
Fe3 S2 Fe2 78.97(3) . . ?
C33 S3 Fe3 105.52(12) . . ?
C33 S3 Fe1 111.74(13) . . ?
Fe3 S3 Fe1 81.06(3) . . ?
Fe2 Se1 Fe3 77.21(2) . . ?
Fe2 Se1 Fe1 77.16(2) . . ?
Fe3 Se1 Fe1 78.71(2) . . ?
N1 Si1 C1 110.6(2) . . ?
N1 Si1 C3 113.23(19) . . ?
C1 Si1 C3 106.9(3) . . ?
N1 Si1 C2 113.3(2) . . ?
C1 Si1 C2 108.1(2) . . ?
C3 Si1 C2 104.2(3) . . ?
N1 Si2 C6 112.54(18) . . ?
N1 Si2 C5 111.7(2) . . ?
C6 Si2 C5 105.4(3) . . ?
N1 Si2 C4 112.1(2) . . ?
C6 Si2 C4 104.8(3) . . ?
C5 Si2 C4 109.9(3) . . ?
N2 Si3 C7 111.3(2) . . ?
N2 Si3 C9 112.1(2) . . ?
C7 Si3 C9 108.2(3) . . ?
N2 Si3 C8 113.7(2) . . ?
C7 Si3 C8 106.0(3) . . ?
C9 Si3 C8 105.0(3) . . ?
N2 Si4 C11 112.79(17) . . ?
N2 Si4 C12 110.7(2) . . ?
C11 Si4 C12 106.6(2) . . ?
N2 Si4 C10 110.6(2) . . ?
C11 Si4 C10 105.9(2) . . ?
C12 Si4 C10 110.1(2) . . ?
N3 Si5 C14 110.4(2) . . ?
N3 Si5 C13 112.31(17) . . ?
C14 Si5 C13 107.5(2) . . ?
N3 Si5 C15 112.85(18) . . ?
C14 Si5 C15 108.4(2) . . ?
C13 Si5 C15 105.0(2) . . ?
N3 Si6 C18 109.97(17) . . ?
N3 Si6 C16 110.19(19) . . ?
C18 Si6 C16 110.8(2) . . ?
N3 Si6 C17 114.07(19) . . ?
C18 Si6 C17 105.6(2) . . ?
C16 Si6 C17 106.1(2) . . ?

loop_
_geom_bond_atom_site_label_1
_geom_bond_atom_site_label_2
_geom_bond_distance
_geom_bond_site_symmetry_2
_geom_bond_publ_flag
C1 Si1 1.859(5) . ?
C1 H1A 0.9800 . ?
C1 H1B 0.9800 . ?
C1 H1C 0.9800 . ?
C2 Si1 1.877(5) . ?
C2 H2A 0.9800 . ?
C2 H2B 0.9800 . ?
C2 H2C 0.9800 . ?
C3 Si1 1.870(5) . ?
C3 H3A 0.9800 . ?
C3 H3B 0.9800 . ?
C3 H3C 0.9800 . ?
C4 Si2 1.873(5) . ?
C4 H4A 0.9800 . ?
C4 H4B 0.9800 . ?
C4 H4C 0.9800 . ?
C5 Si2 1.864(5) . ?
C5 H5A 0.9800 . ?
C5 H5B 0.9800 . ?
C5 H5C 0.9800 . ?
C6 Si2 1.862(5) . ?
C6 H6A 0.9800 . ?
C6 H6B 0.9800 . ?
C6 H6C 0.9800 . ?
C7 Si3 1.855(5) . ?
C7 H7A 0.9800 . ?
C7 H7B 0.9800 . ?
C7 H7C 0.9800 . ?
C8 Si3 1.871(5) . ?
C8 H8A 0.9800 . ?
C8 H8B 0.9800 . ?
C8 H8C 0.9800 . ?
C9 Si3 1.868(5) . ?
C9 H9A 0.9800 . ?
C9 H9B 0.9800 . ?
C9 H9C 0.9800 . ?
C10 Si4 1.871(5) . ?
C10 H10A 0.9800 . ?
C10 H10B 0.9800 . ?
C10 H10C 0.9800 . ?
C11 Si4 1.850(5) . ?
C11 H11A 0.9800 . ?
C11 H11B 0.9800 . ?
C11 H11C 0.9800 . ?
C12 Si4 1.869(5) . ?
C12 H12A 0.9800 . ?
C12 H12B 0.9800 . ?
C12 H12C 0.9800 . ?
C13 Si5 1.864(4) . ?
C13 H13A 0.9800 . ?
C13 H13B 0.9800 . ?
C13 H13C 0.9800 . ?
C14 Si5 1.860(5) . ?
C14 H14A 0.9800 . ?
C14 H14B 0.9800 . ?
C14 H14C 0.9800 . ?
C15 Si5 1.870(4) . ?
C15 H15A 0.9800 . ?
C15 H15B 0.9800 . ?
C15 H15C 0.9800 . ?
C16 Si6 1.868(4) . ?
C16 H16A 0.9800 . ?
C16 H16B 0.9800 . ?
C16 H16C 0.9800 . ?
C17 Si6 1.876(4) . ?
C17 H17A 0.9800 . ?
C17 H17B 0.9800 . ?
C17 H17C 0.9800 . ?
C18 Si6 1.867(4) . ?
C18 H18A 0.9800 . ?
C18 H18B 0.9800 . ?
C18 H18C 0.9800 . ?
C19 C20 1.363(5) . ?
C19 C24 1.384(5) . ?
C19 S1 1.783(4) . ?
C20 C21 1.381(6) . ?
C20 H20 0.9500 . ?
C21 C22 1.380(6) . ?
C21 H21 0.9500 . ?
C22 C23 1.365(6) . ?
C22 C25 1.501(6) . ?
C23 C24 1.388(6) . ?
C23 H23 0.9500 . ?
C24 H24 0.9500 . ?
C25 H25A 0.9800 . ?
C25 H25B 0.9800 . ?
C25 H25C 0.9800 . ?
C26 C31 1.374(6) . ?
C26 C27 1.387(6) . ?
C26 S2 1.784(4) . ?
C27 C28 1.388(7) . ?
C27 H27 0.9500 . ?
C28 C29 1.377(8) . ?
C28 H28 0.9500 . ?
C29 C30 1.370(8) . ?
C29 C32 1.517(7) . ?
C30 C31 1.386(6) . ?
C30 H30 0.9500 . ?
C31 H31 0.9500 . ?
C32 H32A 0.9800 . ?
C32 H32B 0.9800 . ?
C32 H32C 0.9800 . ?
C33 C38 1.368(5) . ?
C33 C34 1.384(5) . ?
C33 S3 1.790(3) . ?
C34 C35 1.377(5) . ?
C34 H34 0.9500 . ?
C35 C36 1.382(6) . ?
C35 H35 0.9500 . ?
C36 C37 1.372(6) . ?
C36 C39 1.512(6) . ?
C37 C38 1.390(6) . ?
C37 H37 0.9500 . ?
C38 H38 0.9500 . ?
C39 H39A 0.9800 . ?
C39 H39B 0.9800 . ?
C39 H39C 0.9800 . ?
Fe1 N1 1.899(3) . ?
Fe1 S1 2.3799(10) . ?
Fe1 S3 2.3853(11) . ?
Fe1 Se1 2.4367(7) . ?
Fe2 N2 1.874(3) . ?
Fe2 S1 2.3594(11) . ?
Fe2 S2 2.3625(11) . ?
Fe2 Se1 2.3838(6) . ?
Fe3 N3 1.894(3) . ?
Fe3 S2 2.3595(10) . ?
Fe3 S3 2.3616(11) . ?
Fe3 Se1 2.4278(7) . ?
N1 Si2 1.744(3) . ?
N1 Si1 1.749(3) . ?
N2 Si3 1.744(4) . ?
N2 Si4 1.752(3) . ?
N3 Si5 1.738(3) . ?
N3 Si6 1.739(3) . ?

loop_
_geom_torsion_atom_site_label_1
_geom_torsion_atom_site_label_2
_geom_torsion_atom_site_label_3
_geom_torsion_atom_site_label_4
_geom_torsion
_geom_torsion_site_symmetry_1
_geom_torsion_site_symmetry_2
_geom_torsion_site_symmetry_3
_geom_torsion_site_symmetry_4
_geom_torsion_publ_flag
C24 C19 C20 C21 0.4(7) . . . . ?
S1 C19 C20 C21 179.9(4) . . . . ?
C19 C20 C21 C22 -0.6(8) . . . . ?
C20 C21 C22 C23 0.4(7) . . . . ?
C20 C21 C22 C25 179.7(5) . . . . ?
C21 C22 C23 C24 -0.1(7) . . . . ?
C25 C22 C23 C24 -179.3(4) . . . . ?
C20 C19 C24 C23 0.0(6) . . . . ?
S1 C19 C24 C23 -179.6(3) . . . . ?
C22 C23 C24 C19 -0.1(7) . . . . ?
C31 C26 C27 C28 -0.8(7) . . . . ?
S2 C26 C27 C28 176.5(4) . . . . ?
C26 C27 C28 C29 -0.8(8) . . . . ?
C27 C28 C29 C30 1.8(9) . . . . ?
C27 C28 C29 C32 -176.1(5) . . . . ?
C28 C29 C30 C31 -1.1(8) . . . . ?
C32 C29 C30 C31 176.8(5) . . . . ?
C27 C26 C31 C30 1.5(7) . . . . ?
S2 C26 C31 C30 -175.6(3) . . . . ?
C29 C30 C31 C26 -0.5(7) . . . . ?
C38 C33 C34 C35 -0.5(6) . . . . ?
S3 C33 C34 C35 -177.4(3) . . . . ?
C33 C34 C35 C36 -0.1(7) . . . . ?
C34 C35 C36 C37 0.8(7) . . . . ?
C34 C35 C36 C39 178.9(4) . . . . ?
C35 C36 C37 C38 -0.8(7) . . . . ?
C39 C36 C37 C38 -178.9(5) . . . . ?
C34 C33 C38 C37 0.5(7) . . . . ?
S3 C33 C38 C37 177.3(4) . . . . ?
C36 C37 C38 C33 0.2(8) . . . . ?
S1 Fe1 N1 Si2 56.8(2) . . . . ?
S3 Fe1 N1 Si2 -59.6(2) . . . . ?
Se1 Fe1 N1 Si2 176.96(12) . . . . ?
S1 Fe1 N1 Si1 -124.17(17) . . . . ?
S3 Fe1 N1 Si1 119.49(17) . . . . ?
Se1 Fe1 N1 Si1 -4.0(2) . . . . ?
S1 Fe2 N2 Si3 120.39(17) . . . . ?
S2 Fe2 N2 Si3 -124.20(17) . . . . ?
Se1 Fe2 N2 Si3 -3.4(2) . . . . ?
S1 Fe2 N2 Si4 -59.9(2) . . . . ?
S2 Fe2 N2 Si4 55.5(2) . . . . ?
Se1 Fe2 N2 Si4 176.26(12) . . . . ?
S2 Fe3 N3 Si5 -37.5(2) . . . . ?
S3 Fe3 N3 Si5 79.79(18) . . . . ?
Se1 Fe3 N3 Si5 -160.07(13) . . . . ?
S2 Fe3 N3 Si6 138.03(13) . . . . ?
S3 Fe3 N3 Si6 -104.66(17) . . . . ?
Se1 Fe3 N3 Si6 15.5(2) . . . . ?
C20 C19 S1 Fe2 -67.8(4) . . . . ?
C24 C19 S1 Fe2 111.7(3) . . . . ?
C20 C19 S1 Fe1 14.8(4) . . . . ?
C24 C19 S1 Fe1 -165.7(3) . . . . ?
N2 Fe2 S1 C19 -30.10(17) . . . . ?
S2 Fe2 S1 C19 -156.36(13) . . . . ?
Se1 Fe2 S1 C19 100.21(13) . . . . ?
N2 Fe2 S1 Fe1 -138.44(12) . . . . ?
S2 Fe2 S1 Fe1 95.30(3) . . . . ?
Se1 Fe2 S1 Fe1 -8.13(3) . . . . ?
N1 Fe1 S1 C19 37.27(17) . . . . ?
S3 Fe1 S1 C19 168.01(13) . . . . ?
Se1 Fe1 S1 C19 -92.03(13) . . . . ?
N1 Fe1 S1 Fe2 137.19(11) . . . . ?
S3 Fe1 S1 Fe2 -92.06(3) . . . . ?
Se1 Fe1 S1 Fe2 7.89(3) . . . . ?
C31 C26 S2 Fe3 -27.3(4) . . . . ?
C27 C26 S2 Fe3 155.5(3) . . . . ?
C31 C26 S2 Fe2 55.3(4) . . . . ?
C27 C26 S2 Fe2 -121.9(3) . . . . ?
N3 Fe3 S2 C26 -41.81(18) . . . . ?
S3 Fe3 S2 C26 -169.53(14) . . . . ?
Se1 Fe3 S2 C26 89.18(14) . . . . ?
N3 Fe3 S2 Fe2 -141.00(11) . . . . ?
S3 Fe3 S2 Fe2 91.28(4) . . . . ?
Se1 Fe3 S2 Fe2 -10.01(3) . . . . ?
N2 Fe2 S2 C26 30.14(18) . . . . ?
S1 Fe2 S2 C26 157.66(13) . . . . ?
Se1 Fe2 S2 C26 -98.10(13) . . . . ?
N2 Fe2 S2 Fe3 138.47(11) . . . . ?
S1 Fe2 S2 Fe3 -94.01(3) . . . . ?
Se1 Fe2 S2 Fe3 10.24(3) . . . . ?
C38 C33 S3 Fe3 105.4(3) . . . . ?
C34 C33 S3 Fe3 -77.7(3) . . . . ?
C38 C33 S3 Fe1 19.0(4) . . . . ?
C34 C33 S3 Fe1 -164.1(3) . . . . ?
N3 Fe3 S3 C33 29.29(17) . . . . ?
S2 Fe3 S3 C33 157.97(14) . . . . ?
Se1 Fe3 S3 C33 -100.12(14) . . . . ?
N3 Fe3 S3 Fe1 139.49(11) . . . . ?
S2 Fe3 S3 Fe1 -91.83(4) . . . . ?
Se1 Fe3 S3 Fe1 10.09(3) . . . . ?
N1 Fe1 S3 C33 -38.81(17) . . . . ?
S1 Fe1 S3 C33 -165.39(13) . . . . ?
Se1 Fe1 S3 C33 93.20(13) . . . . ?
N1 Fe1 S3 Fe3 -142.04(12) . . . . ?
S1 Fe1 S3 Fe3 91.39(3) . . . . ?
Se1 Fe1 S3 Fe3 -10.03(3) . . . . ?
N2 Fe2 Se1 Fe3 -138.90(11) . . . . ?
S1 Fe2 Se1 Fe3 89.12(3) . . . . ?
S2 Fe2 Se1 Fe3 -10.01(3) . . . . ?
N2 Fe2 Se1 Fe1 139.96(11) . . . . ?
S1 Fe2 Se1 Fe1 7.98(3) . . . . ?
S2 Fe2 Se1 Fe1 -91.15(3) . . . . ?
N3 Fe3 Se1 Fe2 141.64(10) . . . . ?
S2 Fe3 Se1 Fe2 9.98(3) . . . . ?
S3 Fe3 Se1 Fe2 -89.16(3) . . . . ?
N3 Fe3 Se1 Fe1 -139.15(10) . . . . ?
S2 Fe3 Se1 Fe1 89.20(3) . . . . ?
S3 Fe3 Se1 Fe1 -9.95(3) . . . . ?
N1 Fe1 Se1 Fe2 -136.18(11) . . . . ?
S1 Fe1 Se1 Fe2 -7.85(3) . . . . ?
S3 Fe1 Se1 Fe2 89.10(3) . . . . ?
N1 Fe1 Se1 Fe3 144.54(11) . . . . ?
S1 Fe1 Se1 Fe3 -87.13(3) . . . . ?
S3 Fe1 Se1 Fe3 9.82(3) . . . . ?
Si2 N1 Si1 C1 113.3(3) . . . . ?
Fe1 N1 Si1 C1 -65.7(3) . . . . ?
Si2 N1 Si1 C3 -126.7(3) . . . . ?
Fe1 N1 Si1 C3 54.3(3) . . . . ?
Si2 N1 Si1 C2 -8.3(3) . . . . ?
Fe1 N1 Si1 C2 172.7(2) . . . . ?
Si1 N1 Si2 C6 -174.0(2) . . . . ?
Fe1 N1 Si2 C6 5.1(3) . . . . ?
Si1 N1 Si2 C5 67.7(3) . . . . ?
Fe1 N1 Si2 C5 -113.3(3) . . . . ?
Si1 N1 Si2 C4 -56.2(3) . . . . ?
Fe1 N1 Si2 C4 122.9(2) . . . . ?
Si4 N2 Si3 C7 117.6(3) . . . . ?
Fe2 N2 Si3 C7 -62.7(3) . . . . ?
Si4 N2 Si3 C9 -121.0(3) . . . . ?
Fe2 N2 Si3 C9 58.7(3) . . . . ?
Si4 N2 Si3 C8 -2.1(4) . . . . ?
Fe2 N2 Si3 C8 177.6(3) . . . . ?
Si3 N2 Si4 C11 -179.4(2) . . . . ?
Fe2 N2 Si4 C11 0.9(3) . . . . ?
Si3 N2 Si4 C12 61.3(3) . . . . ?
Fe2 N2 Si4 C12 -118.3(2) . . . . ?
Si3 N2 Si4 C10 -60.9(3) . . . . ?
Fe2 N2 Si4 C10 119.4(2) . . . . ?
Si6 N3 Si5 C14 -65.3(3) . . . . ?
Fe3 N3 Si5 C14 110.1(2) . . . . ?
Si6 N3 Si5 C13 174.8(2) . . . . ?
Fe3 N3 Si5 C13 -9.8(3) . . . . ?
Si6 N3 Si5 C15 56.3(3) . . . . ?
Fe3 N3 Si5 C15 -128.3(2) . . . . ?
Si5 N3 Si6 C18 -136.6(2) . . . . ?
Fe3 N3 Si6 C18 47.9(2) . . . . ?
Si5 N3 Si6 C16 101.0(3) . . . . ?
Fe3 N3 Si6 C16 -74.4(2) . . . . ?
Si5 N3 Si6 C17 -18.2(3) . . . . ?
Fe3 N3 Si6 C17 166.3(2) . . . . ?
